data_7035325
loop_
_publ_author_name
'Str\^imb, Gabriela'
'P\"ollnitz, Alp\'ar'
'Ra\,t, Ciprian I'
'Silvestru, Cristian'

_publ_section_title
;
 A general route to monoorganopnicogen(iii) (M = Sb, Bi) compounds with a
 pincer (N,C,N) group and oxo ligands.
;
_journal_issue 21
_journal_name_full 'Dalton transactions (Cambridge, England : 2003)'
_journal_page_first 9927
_journal_page_last 9942
_journal_paper_doi 10.1039/c5dt00603a
_journal_volume 44
_journal_year 2015
_chemical_formula_moiety 'C36 H58 Bi2 N8 O2, 4(H2 O)'
_chemical_formula_sum 'C36 H66 Bi2 N8 O6'
_chemical_formula_weight 1124.92
_chemical_name_systematic
;
 ?
;
_space_group_IT_number 2
_symmetry_cell_setting triclinic
_symmetry_Int_Tables_number 2
_symmetry_space_group_name_Hall '-P 1'
_symmetry_space_group_name_H-M 'P -1'
_atom_sites_solution_hydrogens mixed
_audit_conform_dict_location ftp://ftp.iucr.org/pub/cif_core.dic
_audit_conform_dict_name cif_core.dic
_audit_conform_dict_version 2.4.3
_audit_creation_date 2014-08-25T10:46:41-00:00
_audit_creation_method 'WinGX routine CIF_UPDATE'
_audit_update_record
;
2014-12-31 deposited with the CCDC.
2015-04-20 downloaded from the CCDC.
;
_cell_angle_alpha 107.146(8)
_cell_angle_beta 99.329(9)
_cell_angle_gamma 92.409(9)
_cell_formula_units_Z 2
_cell_length_a 11.146(6)
_cell_length_b 12.870(6)
_cell_length_c 16.347(8)
_cell_measurement_reflns_used 4062
_cell_measurement_temperature 293(2)
_cell_measurement_theta_max 21.78
_cell_measurement_theta_min 2.37
_cell_measurement_wavelength 0.71073
_cell_volume 2201.1(19)
_computing_molecular_graphics 'ORTEP-3 for Windows (Farrugia, 2012)'
_computing_publication_material 'WinGX publication routines (Farrugia, 2012)'
_computing_structure_refinement 'SHELXL-2013 (Sheldrick, 2013)'
_computing_structure_solution 'SIR-92 (Altomare et al., 1994)'
_diffrn_ambient_temperature 293(2)
_diffrn_measured_fraction_theta_full 0.987
_diffrn_measured_fraction_theta_max 0.987
_diffrn_radiation_probe x-ray
_diffrn_radiation_type MoK\a
_diffrn_radiation_wavelength 0.71073
_diffrn_reflns_av_R_equivalents 0.0745
_diffrn_reflns_laue_measured_fraction_full 0.987
_diffrn_reflns_laue_measured_fraction_max 0.987
_diffrn_reflns_limit_h_max 13
_diffrn_reflns_limit_h_min -13
_diffrn_reflns_limit_k_max 15
_diffrn_reflns_limit_k_min -15
_diffrn_reflns_limit_l_max 19
_diffrn_reflns_limit_l_min -19
_diffrn_reflns_number 21104
_diffrn_reflns_point_group_measured_fraction_full 0.987
_diffrn_reflns_point_group_measured_fraction_max 0.987
_diffrn_reflns_theta_full 25.242
_diffrn_reflns_theta_max 25.499
_diffrn_reflns_theta_min 1.326
_exptl_absorpt_coefficient_mu 8.033
_exptl_absorpt_correction_type none
_exptl_crystal_colour colourless
_exptl_crystal_density_diffrn 1.697
_exptl_crystal_density_method 'not measured'
_exptl_crystal_description block
_exptl_crystal_F_000 1104
_exptl_crystal_size_max 0.21
_exptl_crystal_size_mid 0.2
_exptl_crystal_size_min 0.18
_refine_diff_density_max 1.733
_refine_diff_density_min -1.322
_refine_diff_density_rms 0.217
_refine_ls_extinction_coef 0.00084(19)
_refine_ls_extinction_expression Fc^*^=kFc[1+0.001xFc^2^\l^3^/sin(2\q)]^-1/4^
_refine_ls_extinction_method SHELXL
_refine_ls_goodness_of_fit_ref 0.933
_refine_ls_hydrogen_treatment mixed
_refine_ls_matrix_type full
_refine_ls_number_constraints 0
_refine_ls_number_parameters 498
_refine_ls_number_reflns 8093
_refine_ls_number_restraints 12
_refine_ls_restrained_S_all 0.933
_refine_ls_R_factor_all 0.0766
_refine_ls_R_factor_gt 0.0442
_refine_ls_shift/su_max 0.001
_refine_ls_shift/su_mean 0
_refine_ls_structure_factor_coef Fsqd
_refine_ls_weighting_details 'w=1/[\s^2^(Fo^2^)+(0.0583P)^2^] where P=(Fo^2^+2Fc^2^)/3'
_refine_ls_weighting_scheme calc
_refine_ls_wR_factor_gt 0.1045
_refine_ls_wR_factor_ref 0.1276
_reflns_number_gt 5300
_reflns_number_total 8093
_reflns_threshold_expression 'I > 2\s(I)'
_cod_data_source_file c5dt00603a2.cif
_cod_data_source_block shelx
_cod_database_code 7035325
_shelx_estimated_absorpt_t_min 0.283
_shelx_estimated_absorpt_t_max 0.326
_shelxl_version_number 2013-3

loop_
_symmetry_equiv_pos_as_xyz
'x, y, z'
'-x, -y, -z'

loop_
_atom_site_label
_atom_site_type_symbol
_atom_site_fract_x
_atom_site_fract_y
_atom_site_fract_z
_atom_site_U_iso_or_equiv
_atom_site_adp_type
_atom_site_occupancy
_atom_site_calc_flag
C1 C 0.3247(10) 0.6952(9) 0.2364(6) 0.040(3) Uani 1 d
C2 C 0.4320(11) 0.7183(9) 0.2092(7) 0.046(3) Uani 1 d
C3 C 0.4240(13) 0.7610(10) 0.1386(8) 0.063(4) Uani 1 d
H3 H 0.4943 0.777 0.1191 0.075 Uiso 1 calc
C4 C 0.3107(15) 0.7790(11) 0.0984(8) 0.072(4) Uani 1 d
H4 H 0.3049 0.8058 0.051 0.086 Uiso 1 calc
C5 C 0.2097(13) 0.7578(10) 0.1277(7) 0.056(3) Uani 1 d
H5 H 0.1347 0.7717 0.1007 0.067 Uiso 1 calc
C6 C 0.2135(10) 0.7159(9) 0.1966(6) 0.041(3) Uani 1 d
C7 C 0.5560(11) 0.7008(10) 0.2558(8) 0.056(3) Uani 1 d
H7A H 0.5714 0.625 0.2331 0.067 Uiso 1 calc
H7B H 0.6194 0.7456 0.2442 0.067 Uiso 1 calc
C8 C 0.5727(11) 0.8485(9) 0.3926(8) 0.050(3) Uani 1 d
H8A H 0.5036 0.8791 0.367 0.06 Uiso 1 calc
H8B H 0.6463 0.881 0.3818 0.06 Uiso 1 calc
C9 C 0.5772(11) 0.8777(10) 0.4886(8) 0.060(3) Uani 1 d
H9A H 0.5839 0.9565 0.5138 0.072 Uiso 1 calc
H9B H 0.5028 0.8477 0.5003 0.072 Uiso 1 calc
C10 C 0.6698(10) 0.6864(10) 0.3894(8) 0.055(3) Uani 1 d
H10A H 0.7433 0.7169 0.377 0.066 Uiso 1 calc
H10B H 0.6645 0.6075 0.365 0.066 Uiso 1 calc
C11 C 0.6759(11) 0.7171(10) 0.4861(8) 0.059(3) Uani 1 d
H11A H 0.6042 0.6825 0.4978 0.071 Uiso 1 calc
H11B H 0.7472 0.6892 0.5118 0.071 Uiso 1 calc
C12 C 0.6926(13) 0.8599(11) 0.6212(8) 0.084(5) Uani 1 d
H12A H 0.6887 0.9369 0.6463 0.126 Uiso 1 calc
H12B H 0.7691 0.8397 0.6454 0.126 Uiso 1 calc
H12C H 0.6268 0.8204 0.634 0.126 Uiso 1 calc
C13 C 0.1016(9) 0.6948(9) 0.2295(6) 0.039(3) Uani 1 d
H13A H 0.0368 0.7326 0.2072 0.047 Uiso 1 calc
H13B H 0.0757 0.6171 0.208 0.047 Uiso 1 calc
C14 C 0.1392(11) 0.8481(9) 0.3565(7) 0.049(3) Uani 1 d
H14A H 0.0702 0.8788 0.331 0.059 Uiso 1 calc
H14B H 0.2121 0.8736 0.34 0.059 Uiso 1 calc
C15 C 0.1525(12) 0.8868(10) 0.4550(8) 0.061(4) Uani 1 d
H15A H 0.224 0.8593 0.4807 0.073 Uiso 1 calc
H15B H 0.164 0.966 0.4758 0.073 Uiso 1 calc
C16 C 0.0143(10) 0.6913(10) 0.3516(8) 0.056(3) Uani 1 d
H16A H 0.0039 0.6121 0.3316 0.067 Uiso 1 calc
H16B H -0.0586 0.7179 0.3268 0.067 Uiso 1 calc
C17 C 0.0325(11) 0.7318(11) 0.4494(8) 0.059(4) Uani 1 d
H17A H -0.0374 0.705 0.4684 0.071 Uiso 1 calc
H17B H 0.1044 0.7034 0.4738 0.071 Uiso 1 calc
C18 C 0.0530(14) 0.8909(13) 0.5771(8) 0.093(5) Uani 1 d
H18A H 0.1078 0.8507 0.6049 0.139 Uiso 1 calc
H18B H -0.0269 0.8814 0.59 0.139 Uiso 1 calc
H18C H 0.0821 0.967 0.5981 0.139 Uiso 1 calc
C19 C 0.2698(9) 0.3909(8) 0.0994(6) 0.035(2) Uani 1 d
C20 C 0.1501(9) 0.3951(8) 0.0557(7) 0.039(3) Uani 1 d
C21 C 0.1334(11) 0.4131(9) -0.0228(7) 0.049(3) Uani 1 d
H21 H 0.055 0.4182 -0.0503 0.059 Uiso 1 calc
C22 C 0.2301(14) 0.4236(11) -0.0619(8) 0.067(4) Uani 1 d
H22 H 0.2165 0.437 -0.1154 0.08 Uiso 1 calc
C23 C 0.3481(13) 0.4149(10) -0.0243(8) 0.061(3) Uani 1 d
H23 H 0.4132 0.4205 -0.0523 0.073 Uiso 1 calc
C24 C 0.3669(10) 0.3972(9) 0.0592(7) 0.043(3) Uani 1 d
C25 C 0.0444(9) 0.3764(9) 0.0988(7) 0.044(3) Uani 1 d
H25A H 0.0381 0.4422 0.1452 0.053 Uiso 1 calc
H25B H -0.0309 0.3612 0.0564 0.053 Uiso 1 calc
C26 C 0.0652(10) 0.1818(8) 0.0684(6) 0.037(2) Uani 1 d
H26A H 0.1326 0.188 0.0388 0.044 Uiso 1 calc
H26B H -0.0098 0.1642 0.0256 0.044 Uiso 1 calc
C27 C 0.0821(9) 0.0933(9) 0.1093(7) 0.046(3) Uani 1 d
H27A H 0.0873 0.0252 0.0649 0.055 Uiso 1 calc
H27B H 0.158 0.1103 0.1511 0.055 Uiso 1 calc
C28 C -0.0409(10) 0.2756(9) 0.1792(7) 0.046(3) Uani 1 d
H28A H -0.1175 0.2625 0.1383 0.055 Uiso 1 calc
H28B H -0.0423 0.3433 0.225 0.055 Uiso 1 calc
C29 C -0.0279(10) 0.1843(10) 0.2172(7) 0.049(3) Uani 1 d
H29A H 0.045 0.2014 0.262 0.059 Uiso 1 calc
H29B H -0.0975 0.1778 0.2448 0.059 Uiso 1 calc
C30 C -0.0072(12) -0.0079(10) 0.1910(8) 0.066(4) Uani 1 d
H30A H 0.0122 -0.0715 0.1488 0.099 Uiso 1 calc
H30B H -0.0825 -0.0242 0.208 0.099 Uiso 1 calc
H30C H 0.0571 0.0133 0.2411 0.099 Uiso 1 calc
C31 C 0.4938(9) 0.3851(8) 0.1015(6) 0.038(3) Uani 1 d
H31A H 0.5444 0.365 0.0573 0.046 Uiso 1 calc
H31B H 0.5289 0.4547 0.1428 0.046 Uiso 1 calc
C32 C 0.4676(10) 0.1910(9) 0.0847(7) 0.048(3) Uani 1 d
H32A H 0.5267 0.178 0.0461 0.058 Uiso 1 calc
H32B H 0.387 0.1836 0.0493 0.058 Uiso 1 calc
C33 C 0.4729(10) 0.1084(9) 0.1326(8) 0.054(3) Uani 1 d
H33A H 0.411 0.1193 0.169 0.065 Uiso 1 calc
H33B H 0.4554 0.0357 0.0911 0.065 Uiso 1 calc
C34 C 0.6132(9) 0.3138(9) 0.2034(7) 0.047(3) Uani 1 d
H34A H 0.6268 0.3855 0.2465 0.056 Uiso 1 calc
H34B H 0.6776 0.3067 0.1693 0.056 Uiso 1 calc
C35 C 0.6173(10) 0.2259(10) 0.2492(8) 0.056(3) Uani 1 d
H35A H 0.6973 0.2326 0.2851 0.067 Uiso 1 calc
H35B H 0.5572 0.2369 0.2869 0.067 Uiso 1 calc
C36 C 0.5978(13) 0.0334(11) 0.2298(9) 0.079(4) Uani 1 d
H36A H 0.6791 0.0359 0.2611 0.118 Uiso 1 calc
H36B H 0.5759 -0.0371 0.1871 0.118 Uiso 1 calc
H36C H 0.5416 0.0458 0.2697 0.118 Uiso 1 calc
N1 N 0.5616(7) 0.7286(7) 0.3493(6) 0.043(2) Uani 1 d
N2 N 0.6822(8) 0.8338(8) 0.5274(6) 0.051(2) Uani 1 d
N3 N 0.1210(7) 0.7303(7) 0.3230(5) 0.039(2) Uani 1 d
N4 N 0.0472(9) 0.8500(10) 0.4814(6) 0.060(3) Uani 1 d
N5 N 0.0599(7) 0.2856(7) 0.1346(5) 0.036(2) Uani 1 d
N6 N -0.0197(8) 0.0803(8) 0.1533(6) 0.048(2) Uani 1 d
N7 N 0.4939(7) 0.3030(7) 0.1461(6) 0.040(2) Uani 1 d
N8 N 0.5929(8) 0.1170(8) 0.1868(7) 0.056(3) Uani 1 d
O1 O 0.4385(6) 0.4955(5) 0.2957(4) 0.0407(17) Uani 1 d
O2 O 0.1930(6) 0.4938(5) 0.2864(4) 0.0392(17) Uani 1 d
Bi1 Bi 0.33370(3) 0.62525(3) 0.34906(2) 0.03610(16) Uani 1 d
Bi2 Bi 0.29802(3) 0.36471(3) 0.23131(2) 0.03345(15) Uani 1 d
O3 O 0.5632(9) 0.4385(9) 0.4289(6) 0.077(3) Uani 1 d
H3A H 0.638(3) 0.445(12) 0.426(8) 0.093 Uiso 1 d
H3B H 0.528(8) 0.467(10) 0.393(6) 0.093 Uiso 1 d
O4 O 0.0772(9) 0.4251(10) 0.3997(6) 0.087(3) Uani 1 d
H4A H 0.102(10) 0.432(12) 0.356(4) 0.104 Uiso 1 d
H4B H 0.134(8) 0.453(12) 0.442(5) 0.104 Uiso 1 d
O5 O 0.7362(9) 0.0338(10) 0.0476(6) 0.091(3) Uani 1 d
H5A H 0.691(9) 0.063(12) 0.083(6) 0.11 Uiso 1 d
H5B H 0.802(6) 0.030(12) 0.079(6) 0.11 Uiso 1 d
O6 O 0.1725(10) 0.5442(11) 0.5752(9) 0.110(4) Uani 1 d
H6A H 0.143(13) 0.497(9) 0.595(11) 0.132 Uiso 1 d
H6B H 0.121(11) 0.591(9) 0.580(11) 0.132 Uiso 1 d

loop_
_atom_site_aniso_label
_atom_site_aniso_U_11
_atom_site_aniso_U_22
_atom_site_aniso_U_33
_atom_site_aniso_U_23
_atom_site_aniso_U_13
_atom_site_aniso_U_12
C1 0.060(7) 0.041(7) 0.021(5) 0.006(5) 0.016(5) 0.005(6)
C2 0.059(8) 0.035(7) 0.037(6) -0.001(5) 0.011(6) 0.004(6)
C3 0.085(10) 0.051(8) 0.059(8) 0.017(7) 0.031(8) 0.008(7)
C4 0.116(13) 0.062(9) 0.040(8) 0.022(7) 0.006(8) 0.011(9)
C5 0.074(9) 0.056(8) 0.034(7) 0.008(6) 0.005(6) 0.012(7)
C6 0.048(7) 0.046(7) 0.032(6) 0.014(5) 0.007(5) 0.011(6)
C7 0.062(8) 0.045(7) 0.063(8) 0.008(6) 0.036(7) -0.004(6)
C8 0.048(7) 0.032(7) 0.067(8) 0.010(6) 0.011(6) 0.003(5)
C9 0.058(8) 0.052(8) 0.061(9) 0.014(7) -0.006(7) 0.007(7)
C10 0.036(7) 0.053(8) 0.077(9) 0.018(7) 0.016(6) 0.008(6)
C11 0.040(7) 0.063(9) 0.070(9) 0.023(7) -0.006(6) 0.008(6)
C12 0.099(12) 0.076(11) 0.061(9) 0.016(8) -0.014(8) -0.026(9)
C13 0.036(6) 0.050(7) 0.020(5) 0.000(5) -0.009(4) 0.009(5)
C14 0.055(7) 0.048(8) 0.045(7) 0.009(6) 0.017(6) 0.012(6)
C15 0.085(10) 0.048(8) 0.052(8) 0.010(6) 0.023(7) 0.018(7)
C16 0.041(7) 0.054(8) 0.077(9) 0.022(7) 0.017(6) 0.017(6)
C17 0.039(7) 0.086(11) 0.074(9) 0.047(8) 0.024(7) 0.011(7)
C18 0.103(12) 0.127(14) 0.044(8) 0.008(9) 0.030(8) 0.028(11)
C19 0.041(6) 0.032(6) 0.032(6) 0.008(5) 0.009(5) -0.003(5)
C20 0.041(6) 0.029(6) 0.038(6) 0.007(5) -0.009(5) 0.002(5)
C21 0.051(7) 0.057(8) 0.043(7) 0.024(6) -0.001(6) 0.015(6)
C22 0.097(11) 0.072(10) 0.039(7) 0.031(7) 0.003(8) 0.024(8)
C23 0.077(10) 0.061(9) 0.052(8) 0.025(7) 0.019(7) 0.005(7)
C24 0.051(7) 0.038(7) 0.034(6) 0.003(5) 0.009(5) -0.002(5)
C25 0.043(7) 0.044(7) 0.038(6) 0.015(5) -0.016(5) 0.011(5)
C26 0.041(6) 0.044(7) 0.028(6) 0.016(5) 0.006(5) 0.007(5)
C27 0.033(6) 0.048(7) 0.047(7) 0.001(6) 0.002(5) 0.004(5)
C28 0.039(6) 0.045(7) 0.048(7) 0.005(6) 0.010(5) -0.004(5)
C29 0.045(7) 0.068(9) 0.036(6) 0.015(6) 0.019(6) 0.007(6)
C30 0.086(10) 0.054(8) 0.062(9) 0.028(7) 0.009(8) -0.002(7)
C31 0.043(6) 0.039(7) 0.031(6) 0.001(5) 0.019(5) 0.000(5)
C32 0.046(7) 0.042(7) 0.044(7) -0.009(6) 0.009(6) 0.010(6)
C33 0.052(8) 0.039(7) 0.063(8) -0.002(6) 0.016(6) -0.002(6)
C34 0.033(6) 0.049(7) 0.046(7) -0.002(6) 0.009(5) -0.010(5)
C35 0.034(7) 0.059(9) 0.071(9) 0.014(7) 0.009(6) 0.009(6)
C36 0.072(10) 0.075(10) 0.090(11) 0.029(9) 0.004(8) 0.023(8)
N1 0.034(5) 0.037(5) 0.056(6) 0.009(5) 0.011(4) 0.003(4)
N2 0.046(6) 0.041(6) 0.061(7) 0.015(5) -0.004(5) -0.006(5)
N3 0.035(5) 0.046(6) 0.037(5) 0.013(4) 0.005(4) 0.002(4)
N4 0.052(6) 0.089(9) 0.050(6) 0.031(6) 0.019(5) 0.024(6)
N5 0.036(5) 0.031(5) 0.034(5) 0.002(4) 0.002(4) 0.003(4)
N6 0.044(6) 0.057(6) 0.046(6) 0.019(5) 0.012(5) 0.012(5)
N7 0.036(5) 0.038(5) 0.052(6) 0.018(5) 0.021(4) 0.007(4)
N8 0.048(6) 0.045(6) 0.072(7) 0.016(6) 0.003(5) 0.016(5)
O1 0.035(4) 0.039(4) 0.051(5) 0.017(4) 0.009(3) 0.004(3)
O2 0.026(4) 0.045(4) 0.046(4) 0.014(4) 0.006(3) 0.004(3)
Bi1 0.0336(3) 0.0405(3) 0.0322(3) 0.00770(19) 0.00623(18) 0.00587(19)
Bi2 0.0305(2) 0.0364(3) 0.0342(3) 0.01182(19) 0.00591(18) 0.00485(18)
O3 0.081(7) 0.088(7) 0.064(6) 0.037(5) -0.012(6) 0.011(6)
O4 0.092(8) 0.111(9) 0.060(6) 0.022(7) 0.030(6) -0.007(7)
O5 0.057(6) 0.123(9) 0.068(6) -0.004(6) -0.002(5) 0.017(7)
O6 0.084(8) 0.131(11) 0.113(10) 0.047(9) -0.010(7) 0.023(8)

loop_
_atom_type_symbol
_atom_type_description
_atom_type_scat_dispersion_real
_atom_type_scat_dispersion_imag
_atom_type_scat_source
C C 0.0033 0.0016 'International Tables Vol C Tables 4.2.6.8 and 6.1.1.4'
H H 0 0 'International Tables Vol C Tables 4.2.6.8 and 6.1.1.4'
N N 0.0061 0.0033 'International Tables Vol C Tables 4.2.6.8 and 6.1.1.4'
O O 0.0106 0.006 'International Tables Vol C Tables 4.2.6.8 and 6.1.1.4'
Bi Bi -4.1077 10.2566 'International Tables Vol C Tables 4.2.6.8 and 6.1.1.4'

loop_
_geom_angle_atom_site_label_1
_geom_angle_atom_site_label_2
_geom_angle_atom_site_label_3
_geom_angle
C6 C1 C2 120.9(10)
C6 C1 Bi1 119.7(8)
C2 C1 Bi1 119.4(8)
C1 C2 C3 118.4(11)
C1 C2 C7 121.1(10)
C3 C2 C7 120.5(11)
C4 C3 C2 119.7(12)
C4 C3 H3 120.1
C2 C3 H3 120.1
C5 C4 C3 120.1(12)
C5 C4 H4 120
C3 C4 H4 120
C4 C5 C6 122.1(12)
C4 C5 H5 119
C6 C5 H5 119
C1 C6 C5 118.8(11)
C1 C6 C13 119.5(9)
C5 C6 C13 121.6(10)
N1 C7 C2 111.7(9)
N1 C7 H7A 109.3
C2 C7 H7A 109.3
N1 C7 H7B 109.3
C2 C7 H7B 109.3
H7A C7 H7B 107.9
N1 C8 C9 112.9(9)
N1 C8 H8A 109
C9 C8 H8A 109
N1 C8 H8B 109
C9 C8 H8B 109
H8A C8 H8B 107.8
N2 C9 C8 109.2(10)
N2 C9 H9A 109.8
C8 C9 H9A 109.8
N2 C9 H9B 109.8
C8 C9 H9B 109.8
H9A C9 H9B 108.3
N1 C10 C11 109.6(9)
N1 C10 H10A 109.7
C11 C10 H10A 109.7
N1 C10 H10B 109.7
C11 C10 H10B 109.7
H10A C10 H10B 108.2
N2 C11 C10 113.2(10)
N2 C11 H11A 108.9
C10 C11 H11A 108.9
N2 C11 H11B 108.9
C10 C11 H11B 108.9
H11A C11 H11B 107.8
N2 C12 H12A 109.5
N2 C12 H12B 109.5
H12A C12 H12B 109.5
N2 C12 H12C 109.5
H12A C12 H12C 109.5
H12B C12 H12C 109.5
N3 C13 C6 111.9(8)
N3 C13 H13A 109.2
C6 C13 H13A 109.2
N3 C13 H13B 109.2
C6 C13 H13B 109.2
H13A C13 H13B 107.9
N3 C14 C15 111.1(9)
N3 C14 H14A 109.4
C15 C14 H14A 109.4
N3 C14 H14B 109.4
C15 C14 H14B 109.4
H14A C14 H14B 108
N4 C15 C14 110.9(11)
N4 C15 H15A 109.5
C14 C15 H15A 109.5
N4 C15 H15B 109.5
C14 C15 H15B 109.5
H15A C15 H15B 108
N3 C16 C17 109.4(10)
N3 C16 H16A 109.8
C17 C16 H16A 109.8
N3 C16 H16B 109.8
C17 C16 H16B 109.8
H16A C16 H16B 108.3
N4 C17 C16 111.2(10)
N4 C17 H17A 109.4
C16 C17 H17A 109.4
N4 C17 H17B 109.4
C16 C17 H17B 109.4
H17A C17 H17B 108
N4 C18 H18A 109.5
N4 C18 H18B 109.5
H18A C18 H18B 109.5
N4 C18 H18C 109.5
H18A C18 H18C 109.5
H18B C18 H18C 109.5
C24 C19 C20 119.6(10)
C24 C19 Bi2 120.3(8)
C20 C19 Bi2 120.0(7)
C21 C20 C19 120.0(10)
C21 C20 C25 122.3(9)
C19 C20 C25 117.7(9)
C20 C21 C22 120.7(11)
C20 C21 H21 119.6
C22 C21 H21 119.6
C21 C22 C23 121.8(11)
C21 C22 H22 119.1
C23 C22 H22 119.1
C22 C23 C24 118.0(12)
C22 C23 H23 121
C24 C23 H23 121
C19 C24 C23 119.8(11)
C19 C24 C31 120.7(9)
C23 C24 C31 119.5(10)
N5 C25 C20 111.6(8)
N5 C25 H25A 109.3
C20 C25 H25A 109.3
N5 C25 H25B 109.3
C20 C25 H25B 109.3
H25A C25 H25B 108
N5 C26 C27 110.2(8)
N5 C26 H26A 109.6
C27 C26 H26A 109.6
N5 C26 H26B 109.6
C27 C26 H26B 109.6
H26A C26 H26B 108.1
N6 C27 C26 111.0(8)
N6 C27 H27A 109.4
C26 C27 H27A 109.4
N6 C27 H27B 109.4
C26 C27 H27B 109.4
H27A C27 H27B 108
N5 C28 C29 110.6(9)
N5 C28 H28A 109.5
C29 C28 H28A 109.5
N5 C28 H28B 109.5
C29 C28 H28B 109.5
H28A C28 H28B 108.1
N6 C29 C28 113.1(9)
N6 C29 H29A 109
C28 C29 H29A 109
N6 C29 H29B 109
C28 C29 H29B 109
H29A C29 H29B 107.8
N6 C30 H30A 109.5
N6 C30 H30B 109.5
H30A C30 H30B 109.5
N6 C30 H30C 109.5
H30A C30 H30C 109.5
H30B C30 H30C 109.5
N7 C31 C24 111.9(8)
N7 C31 H31A 109.2
C24 C31 H31A 109.2
N7 C31 H31B 109.2
C24 C31 H31B 109.2
H31A C31 H31B 107.9
N7 C32 C33 110.8(9)
N7 C32 H32A 109.5
C33 C32 H32A 109.5
N7 C32 H32B 109.5
C33 C32 H32B 109.5
H32A C32 H32B 108.1
N8 C33 C32 111.2(10)
N8 C33 H33A 109.4
C32 C33 H33A 109.4
N8 C33 H33B 109.4
C32 C33 H33B 109.4
H33A C33 H33B 108
N7 C34 C35 110.4(9)
N7 C34 H34A 109.6
C35 C34 H34A 109.6
N7 C34 H34B 109.6
C35 C34 H34B 109.6
H34A C34 H34B 108.1
N8 C35 C34 111.4(10)
N8 C35 H35A 109.4
C34 C35 H35A 109.4
N8 C35 H35B 109.4
C34 C35 H35B 109.4
H35A C35 H35B 108
N8 C36 H36A 109.5
N8 C36 H36B 109.5
H36A C36 H36B 109.5
N8 C36 H36C 109.5
H36A C36 H36C 109.5
H36B C36 H36C 109.5
C7 N1 C10 110.1(9)
C7 N1 C8 112.5(9)
C10 N1 C8 106.8(9)
C11 N2 C12 111.3(10)
C11 N2 C9 109.8(9)
C12 N2 C9 112.1(10)
C13 N3 C14 110.6(8)
C13 N3 C16 109.3(9)
C14 N3 C16 109.4(8)
C15 N4 C17 108.1(9)
C15 N4 C18 112.9(11)
C17 N4 C18 111.6(11)
C28 N5 C25 108.9(8)
C28 N5 C26 109.3(8)
C25 N5 C26 113.0(8)
C30 N6 C29 112.7(9)
C30 N6 C27 111.8(9)
C29 N6 C27 108.2(9)
C31 N7 C34 109.2(8)
C31 N7 C32 112.1(8)
C34 N7 C32 110.1(8)
C31 N7 Bi2 98.5(5)
C34 N7 Bi2 115.4(6)
C32 N7 Bi2 111.1(6)
C36 N8 C35 111.6(10)
C36 N8 C33 110.4(10)
C35 N8 C33 108.8(8)
Bi1 O1 Bi2 101.4(3)
Bi2 O2 Bi1 101.1(3)
O1 Bi1 O2 78.7(2)
O1 Bi1 C1 94.8(3)
O2 Bi1 C1 96.6(3)
O1 Bi1 Bi2 39.43(18)
O2 Bi1 Bi2 39.33(17)
C1 Bi1 Bi2 96.8(3)
O2 Bi2 O1 78.7(2)
O2 Bi2 C19 94.4(3)
O1 Bi2 C19 97.5(3)
O2 Bi2 N7 147.0(2)
O1 Bi2 N7 76.2(3)
C19 Bi2 N7 68.3(3)
O2 Bi2 Bi1 39.53(18)
O1 Bi2 Bi1 39.22(17)
C19 Bi2 Bi1 97.2(2)
N7 Bi2 Bi1 112.47(18)
H3A O3 H3B 105(12)
H4A O4 H4B 106(10)
H5A O5 H5B 105(9)
H6A O6 H6B 104(14)

loop_
_geom_bond_atom_site_label_1
_geom_bond_atom_site_label_2
_geom_bond_distance
C1 C6 1.378(14)
C1 C2 1.392(15)
C1 Bi1 2.267(10)
C2 C3 1.409(15)
C2 C7 1.526(15)
C3 C4 1.387(18)
C3 H3 0.93
C4 C5 1.341(18)
C4 H4 0.93
C5 C6 1.381(14)
C5 H5 0.93
C6 C13 1.480(14)
C7 N1 1.453(13)
C7 H7A 0.97
C7 H7B 0.97
C8 N1 1.487(13)
C8 C9 1.495(15)
C8 H8A 0.97
C8 H8B 0.97
C9 N2 1.455(13)
C9 H9A 0.97
C9 H9B 0.97
C10 N1 1.479(13)
C10 C11 1.503(15)
C10 H10A 0.97
C10 H10B 0.97
C11 N2 1.447(14)
C11 H11A 0.97
C11 H11B 0.97
C12 N2 1.454(14)
C12 H12A 0.96
C12 H12B 0.96
C12 H12C 0.96
C13 N3 1.437(11)
C13 H13A 0.97
C13 H13B 0.97
C14 N3 1.444(13)
C14 C15 1.518(14)
C14 H14A 0.97
C14 H14B 0.97
C15 N4 1.424(15)
C15 H15A 0.97
C15 H15B 0.97
C16 N3 1.467(13)
C16 C17 1.505(15)
C16 H16A 0.97
C16 H16B 0.97
C17 N4 1.448(15)
C17 H17A 0.97
C17 H17B 0.97
C18 N4 1.484(14)
C18 H18A 0.96
C18 H18B 0.96
C18 H18C 0.96
C19 C24 1.365(14)
C19 C20 1.419(13)
C19 Bi2 2.254(10)
C20 C21 1.356(14)
C20 C25 1.512(15)
C21 C22 1.361(16)
C21 H21 0.93
C22 C23 1.382(17)
C22 H22 0.93
C23 C24 1.433(14)
C23 H23 0.93
C24 C31 1.506(14)
C25 N5 1.458(12)
C25 H25A 0.97
C25 H25B 0.97
C26 N5 1.461(12)
C26 C27 1.484(14)
C26 H26A 0.97
C26 H26B 0.97
C27 N6 1.468(13)
C27 H27A 0.97
C27 H27B 0.97
C28 N5 1.455(12)
C28 C29 1.484(15)
C28 H28A 0.97
C28 H28B 0.97
C29 N6 1.451(13)
C29 H29A 0.97
C29 H29B 0.97
C30 N6 1.444(13)
C30 H30A 0.96
C30 H30B 0.96
C30 H30C 0.96
C31 N7 1.451(12)
C31 H31A 0.97
C31 H31B 0.97
C32 N7 1.479(12)
C32 C33 1.493(15)
C32 H32A 0.97
C32 H32B 0.97
C33 N8 1.460(14)
C33 H33A 0.97
C33 H33B 0.97
C34 N7 1.472(13)
C34 C35 1.526(15)
C34 H34A 0.97
C34 H34B 0.97
C35 N8 1.455(14)
C35 H35A 0.97
C35 H35B 0.97
C36 N8 1.447(15)
C36 H36A 0.96
C36 H36B 0.96
C36 H36C 0.96
N7 Bi2 2.796(8)
O1 Bi1 2.133(6)
O1 Bi2 2.143(7)
O2 Bi2 2.137(6)
O2 Bi1 2.146(7)
Bi1 Bi2 3.3077(16)
O3 H3A 0.85(5)
O3 H3B 0.84(11)
O4 H4A 0.83(10)
O4 H4B 0.84(9)
O5 H5A 0.84(11)
O5 H5B 0.84(8)
O6 H6A 0.85(14)
O6 H6B 0.85(13)

loop_
_geom_torsion_atom_site_label_1
_geom_torsion_atom_site_label_2
_geom_torsion_atom_site_label_3
_geom_torsion_atom_site_label_4
_geom_torsion
C6 C1 C2 C3 -1.5(16)
Bi1 C1 C2 C3 179.5(8)
C6 C1 C2 C7 177.0(10)
Bi1 C1 C2 C7 -2.0(14)
C1 C2 C3 C4 0.1(17)
C7 C2 C3 C4 -178.4(11)
C2 C3 C4 C5 1(2)
C3 C4 C5 C6 -1(2)
C2 C1 C6 C5 1.5(16)
Bi1 C1 C6 C5 -179.5(8)
C2 C1 C6 C13 -177.4(10)
Bi1 C1 C6 C13 1.5(14)
C4 C5 C6 C1 -0.1(18)
C4 C5 C6 C13 178.8(11)
C1 C2 C7 N1 -37.1(14)
C3 C2 C7 N1 141.3(10)
N1 C8 C9 N2 59.8(13)
N1 C10 C11 N2 -58.5(13)
C1 C6 C13 N3 42.1(14)
C5 C6 C13 N3 -136.8(11)
N3 C14 C15 N4 -58.7(13)
N3 C16 C17 N4 60.0(12)
C24 C19 C20 C21 -4.7(16)
Bi2 C19 C20 C21 178.7(8)
C24 C19 C20 C25 173.9(10)
Bi2 C19 C20 C25 -2.7(12)
C19 C20 C21 C22 2.2(17)
C25 C20 C21 C22 -176.3(11)
C20 C21 C22 C23 1(2)
C21 C22 C23 C24 -1.6(19)
C20 C19 C24 C23 4.0(16)
Bi2 C19 C24 C23 -179.4(8)
C20 C19 C24 C31 -175.7(9)
Bi2 C19 C24 C31 0.9(14)
C22 C23 C24 C19 -0.9(17)
C22 C23 C24 C31 178.8(11)
C21 C20 C25 N5 135.3(10)
C19 C20 C25 N5 -43.2(12)
N5 C26 C27 N6 60.4(11)
N5 C28 C29 N6 -56.7(12)
C19 C24 C31 N7 38.2(13)
C23 C24 C31 N7 -141.6(10)
N7 C32 C33 N8 -59.1(12)
N7 C34 C35 N8 57.2(12)
C2 C7 N1 C10 166.5(9)
C2 C7 N1 C8 -74.5(11)
C11 C10 N1 C7 179.1(10)
C11 C10 N1 C8 56.6(12)
C9 C8 N1 C7 179.4(9)
C9 C8 N1 C10 -59.7(12)
C10 C11 N2 C12 -177.8(10)
C10 C11 N2 C9 57.5(13)
C8 C9 N2 C11 -56.1(13)
C8 C9 N2 C12 179.7(10)
C6 C13 N3 C14 68.7(11)
C6 C13 N3 C16 -170.8(9)
C15 C14 N3 C13 176.7(9)
C15 C14 N3 C16 56.3(12)
C17 C16 N3 C13 -178.0(9)
C17 C16 N3 C14 -56.8(11)
C14 C15 N4 C17 59.1(12)
C14 C15 N4 C18 -176.9(10)
C16 C17 N4 C15 -60.9(12)
C16 C17 N4 C18 174.4(10)
C29 C28 N5 C25 -179.6(9)
C29 C28 N5 C26 56.5(11)
C20 C25 N5 C28 176.9(8)
C20 C25 N5 C26 -61.4(11)
C27 C26 N5 C28 -59.0(11)
C27 C26 N5 C25 179.5(8)
C28 C29 N6 C30 -180.0(10)
C28 C29 N6 C27 55.8(12)
C26 C27 N6 C30 178.0(9)
C26 C27 N6 C29 -57.3(11)
C24 C31 N7 C34 -166.1(8)
C24 C31 N7 C32 71.6(10)
C24 C31 N7 Bi2 -45.3(8)
C35 C34 N7 C31 -178.2(8)
C35 C34 N7 C32 -54.7(11)
C35 C34 N7 Bi2 72.0(9)
C33 C32 N7 C31 177.9(8)
C33 C32 N7 C34 56.1(11)
C33 C32 N7 Bi2 -73.0(9)
C34 C35 N8 C36 179.5(9)
C34 C35 N8 C33 -58.5(12)
C32 C33 N8 C36 -177.6(9)
C32 C33 N8 C35 59.6(12)
